data_4508278
loop_
_publ_author_name
'Feng, Xun'
'Ma, Lu-Fang'
'Liu, Lang'
'Wang, Li-Ya'
'Song, Hong-Liang'
'Xie, Shi-Yu'

_publ_section_title
;
 A Series of Heterometallic Three-Dimensional Frameworks Constructed from
 Imidazole--Dicarboxylate: Structures, Luminescence, and Magnetic
 Properties
;
_journal_issue 10
_journal_name_full 'Crystal Growth &amp; Design'
_journal_page_first 4469
_journal_paper_doi 10.1021/cg4009587
_journal_volume 13
_journal_year 2013
_chemical_formula_sum 'C12 H10 Gd N4 O10 Zn'
_chemical_formula_weight 592.86
_chemical_name_systematic
; 
 ? 
;
_space_group_IT_number 15
_symmetry_cell_setting monoclinic
_symmetry_space_group_name_Hall '-C 2yc'
_symmetry_space_group_name_H-M 'C 1 2/c 1'
_atom_sites_solution_hydrogens geom
_atom_sites_solution_primary direct
_atom_sites_solution_secondary difmap
_audit_creation_method SHELXL-97
_cell_angle_alpha 90.00
_cell_angle_beta 114.052(2)
_cell_angle_gamma 90.00
_cell_formula_units_Z 8
_cell_length_a 24.399(5)
_cell_length_b 9.2236(19)
_cell_length_c 19.186(4)
_cell_measurement_temperature 293(2)
_cell_measurement_theta_max 28.54
_cell_measurement_theta_min 2.42
_cell_volume 3942.9(14)
_computing_structure_refinement 'SHELXL-97 (Sheldrick, 1997)'
_computing_structure_solution 'SHELXS-97 (Sheldrick, 1990)'
_diffrn_ambient_temperature 293(2)
_diffrn_measured_fraction_theta_full 0.973
_diffrn_measured_fraction_theta_max 0.973
_diffrn_radiation_monochromator graphite
_diffrn_radiation_source 'fine-focus sealed tube'
_diffrn_radiation_type MoK\a
_diffrn_radiation_wavelength 0.71073
_diffrn_reflns_av_R_equivalents 0.0000
_diffrn_reflns_av_sigmaI/netI 0.0450
_diffrn_reflns_limit_h_max 29
_diffrn_reflns_limit_h_min -32
_diffrn_reflns_limit_k_max 12
_diffrn_reflns_limit_k_min 0
_diffrn_reflns_limit_l_max 25
_diffrn_reflns_limit_l_min 0
_diffrn_reflns_number 4783
_diffrn_reflns_theta_full 28.30
_diffrn_reflns_theta_max 28.30
_diffrn_reflns_theta_min 2.32
_exptl_absorpt_coefficient_mu 4.624
_exptl_absorpt_correction_T_max 0.4889
_exptl_absorpt_correction_T_min 0.3608
_exptl_absorpt_correction_type multi-scan
_exptl_absorpt_process_details sadabs
_exptl_crystal_colour colourless
_exptl_crystal_density_diffrn 2.151
_exptl_crystal_density_method 'not measured'
_exptl_crystal_description block
_exptl_crystal_F_000 2476
_exptl_crystal_size_max 0.32
_exptl_crystal_size_mid 0.25
_exptl_crystal_size_min 0.14
_refine_diff_density_max 2.017
_refine_diff_density_min -1.681
_refine_diff_density_rms 0.193
_refine_ls_extinction_method none
_refine_ls_goodness_of_fit_ref 1.090
_refine_ls_hydrogen_treatment mixed
_refine_ls_matrix_type full
_refine_ls_number_parameters 257
_refine_ls_number_reflns 4783
_refine_ls_number_restraints 0
_refine_ls_restrained_S_all 1.090
_refine_ls_R_factor_all 0.0621
_refine_ls_R_factor_gt 0.0429
_refine_ls_shift/su_max 0.003
_refine_ls_shift/su_mean 0.000
_refine_ls_structure_factor_coef Fsqd
_refine_ls_weighting_details 'calc w=1/[\s^2^(Fo^2^)+(0.0541P)^2^+26.9684P] where P=(Fo^2^+2Fc^2^)/3'
_refine_ls_weighting_scheme calc
_refine_ls_wR_factor_gt 0.1058
_refine_ls_wR_factor_ref 0.1132
_reflns_number_gt 3678
_reflns_number_total 4783
_reflns_threshold_expression >2sigma(I)
_cod_data_source_file cg4009587_si_007.cif
_cod_data_source_block Gd
_cod_original_sg_symbol_H-M C2/c
_cod_database_code 4508278

loop_
_symmetry_equiv_pos_as_xyz
'x, y, z'
'-x, y, -z+1/2'
'x+1/2, y+1/2, z'
'-x+1/2, y+1/2, -z+1/2'
'-x, -y, -z'
'x, -y, z-1/2'
'-x+1/2, -y+1/2, -z'
'x+1/2, -y+1/2, z-1/2'

loop_
_atom_site_label
_atom_site_type_symbol
_atom_site_fract_x
_atom_site_fract_y
_atom_site_fract_z
_atom_site_U_iso_or_equiv
_atom_site_adp_type
_atom_site_occupancy
_atom_site_symmetry_multiplicity
_atom_site_calc_flag
_atom_site_refinement_flags
O8 O 0.8025(2) 0.9857(5) 0.9250(3) 0.0305(10) Uani 1 1 d .
C12 C 0.8338(3) 0.8936(7) 0.9083(3) 0.0255(13) Uani 1 1 d .
O2 O 0.95197(18) 0.5664(4) 0.5051(3) 0.0263(9) Uani 1 1 d .
O1 O 0.9559(2) 0.8025(5) 0.5154(3) 0.0316(10) Uani 1 1 d .
C5 C 0.9326(3) 0.6843(7) 0.5201(3) 0.0238(12) Uani 1 1 d .
Gd1 Gd 0.958888(12) 0.69634(3) 1.006922(17) 0.02186(10) Uani 1 1 d .
Zn1 Zn 0.78832(3) 0.51475(7) 0.66610(4) 0.02415(17) Uani 1 1 d .
O3 O 0.8876(2) 0.3521(5) 0.5506(3) 0.0414(13) Uani 1 1 d .
O7 O 0.8891(2) 0.8760(5) 0.9480(3) 0.0360(11) Uani 1 1 d .
O4 O 0.8367(2) 0.3685(5) 0.6221(3) 0.0381(11) Uani 1 1 d .
O6 O 0.9219(2) 0.6375(5) 0.8790(3) 0.0348(11) Uani 1 1 d .
O10 O 0.9826(2) 0.9185(5) 1.0829(3) 0.0425(12) Uani 1 1 d .
H10A H 0.9652 0.9904 1.0544 0.064 Uiso 1 1 d R
H10B H 0.9703 0.9108 1.1185 0.064 Uiso 1 1 d R
O9 O 1.0218(2) 0.6344(6) 1.1356(3) 0.0451(13) Uani 1 1 d .
H9A H 1.0003 0.6220 1.1605 0.068 Uiso 1 1 d R
H9B H 1.0406 0.5564 1.1360 0.068 Uiso 1 1 d R
O5 O 0.8786(2) 0.5450(5) 0.7627(3) 0.0348(11) Uani 1 1 d .
N4 N 0.7438(2) 0.8393(6) 0.7954(3) 0.0257(11) Uani 1 1 d .
N1 N 0.8555(2) 0.8167(6) 0.5485(3) 0.0289(12) Uani 1 1 d .
C4 C 0.8551(3) 0.5850(7) 0.5730(4) 0.0243(12) Uani 1 1 d .
N2 N 0.8159(2) 0.6520(6) 0.5971(3) 0.0295(12) Uani 1 1 d .
C2 C 0.8164(3) 0.7905(7) 0.5803(4) 0.0304(14) Uani 1 1 d .
N3 N 0.7723(2) 0.6703(5) 0.7340(3) 0.0261(11) Uani 1 1 d .
C6 C 0.8608(3) 0.4230(6) 0.5830(4) 0.0275(13) Uani 1 1 d .
C11 C 0.8773(3) 0.6252(6) 0.8151(4) 0.0241(12) Uani 1 1 d .
C3 C 0.8811(3) 0.6870(7) 0.5417(4) 0.0272(13) Uani 1 1 d .
C1 C 0.7803(4) 0.9081(8) 0.5950(5) 0.0448(19) Uani 1 1 d .
H1A H 0.7985 0.9352 0.6479 0.067 Uiso 1 1 calc R
H1B H 0.7403 0.8739 0.5827 0.067 Uiso 1 1 calc R
H1C H 0.7789 0.9908 0.5640 0.067 Uiso 1 1 calc R
C10 C 0.8029(3) 0.8088(7) 0.8380(3) 0.0254(12) Uani 1 1 d .
C9 C 0.8205(3) 0.7041(6) 0.7994(3) 0.0242(12) Uani 1 1 d .
C8 C 0.7269(3) 0.7531(7) 0.7333(4) 0.0276(13) Uani 1 1 d .
C7 C 0.6657(3) 0.7509(10) 0.6723(5) 0.047(2) Uani 1 1 d .
H7A H 0.6376 0.7258 0.6936 0.071 Uiso 1 1 calc R
H7B H 0.6637 0.6805 0.6344 0.071 Uiso 1 1 calc R
H7C H 0.6561 0.8450 0.6491 0.071 Uiso 1 1 calc R

loop_
_atom_site_aniso_label
_atom_site_aniso_U_11
_atom_site_aniso_U_22
_atom_site_aniso_U_33
_atom_site_aniso_U_23
_atom_site_aniso_U_13
_atom_site_aniso_U_12
O8 0.035(2) 0.025(2) 0.032(2) -0.0027(18) 0.015(2) 0.0071(19)
C12 0.033(3) 0.017(3) 0.028(3) -0.001(2) 0.013(3) 0.002(2)
O2 0.030(2) 0.012(2) 0.045(3) -0.0002(17) 0.023(2) 0.0010(16)
O1 0.039(3) 0.016(2) 0.050(3) 0.0021(19) 0.028(2) -0.0020(19)
C5 0.023(3) 0.024(3) 0.026(3) 0.001(2) 0.012(2) -0.001(2)
Gd1 0.02251(15) 0.01510(15) 0.03002(17) 0.00084(12) 0.01280(12) 0.00105(12)
Zn1 0.0268(4) 0.0174(3) 0.0338(4) -0.0026(3) 0.0181(3) -0.0030(3)
O3 0.048(3) 0.023(2) 0.074(4) -0.002(2) 0.047(3) 0.000(2)
O7 0.028(2) 0.020(2) 0.045(3) -0.003(2) 0.000(2) 0.0086(19)
O4 0.055(3) 0.020(2) 0.056(3) -0.001(2) 0.040(3) 0.001(2)
O6 0.028(2) 0.038(3) 0.033(3) -0.001(2) 0.008(2) 0.011(2)
O10 0.061(3) 0.024(2) 0.038(3) 0.002(2) 0.016(3) 0.008(2)
O9 0.046(3) 0.032(3) 0.052(3) 0.013(2) 0.014(3) 0.019(2)
O5 0.032(2) 0.031(3) 0.042(3) -0.008(2) 0.014(2) 0.008(2)
N4 0.026(3) 0.022(3) 0.030(3) -0.002(2) 0.012(2) 0.002(2)
N1 0.033(3) 0.021(3) 0.041(3) 0.002(2) 0.024(3) 0.000(2)
C4 0.022(3) 0.022(3) 0.031(3) 0.000(2) 0.013(3) -0.003(2)
N2 0.034(3) 0.025(3) 0.033(3) 0.001(2) 0.018(2) 0.006(2)
C2 0.031(3) 0.027(3) 0.038(4) -0.002(3) 0.019(3) 0.000(3)
N3 0.025(3) 0.023(3) 0.033(3) -0.004(2) 0.014(2) 0.003(2)
C6 0.029(3) 0.016(3) 0.044(4) -0.002(3) 0.021(3) 0.003(2)
C11 0.029(3) 0.015(3) 0.032(3) 0.001(2) 0.015(3) 0.002(2)
C3 0.026(3) 0.024(3) 0.035(3) -0.003(3) 0.016(3) 0.004(3)
C1 0.048(4) 0.037(4) 0.065(5) 0.009(4) 0.039(4) 0.007(3)
C10 0.028(3) 0.021(3) 0.027(3) -0.004(2) 0.011(3) -0.001(2)
C9 0.027(3) 0.020(3) 0.028(3) 0.000(2) 0.014(3) -0.003(2)
C8 0.025(3) 0.030(3) 0.028(3) -0.005(3) 0.011(3) 0.003(3)
C7 0.028(4) 0.054(5) 0.049(5) -0.017(4) 0.005(3) 0.008(3)

loop_
_atom_type_symbol
_atom_type_description
_atom_type_scat_dispersion_real
_atom_type_scat_dispersion_imag
_atom_type_scat_source
C C 0.0033 0.0016 'International Tables Vol C Tables 4.2.6.8 and 6.1.1.4'
H H 0.0000 0.0000 'International Tables Vol C Tables 4.2.6.8 and 6.1.1.4'
Gd Gd -0.1653 3.9035 'International Tables Vol C Tables 4.2.6.8 and 6.1.1.4'
N N 0.0061 0.0033 'International Tables Vol C Tables 4.2.6.8 and 6.1.1.4'
O O 0.0106 0.0060 'International Tables Vol C Tables 4.2.6.8 and 6.1.1.4'
Zn Zn 0.2839 1.4301 'International Tables Vol C Tables 4.2.6.8 and 6.1.1.4'

loop_
_geom_angle_atom_site_label_1
_geom_angle_atom_site_label_2
_geom_angle_atom_site_label_3
_geom_angle
_geom_angle_site_symmetry_1
_geom_angle_site_symmetry_3
C12 O8 Zn1 113.3(4) . 4_656
O7 C12 O8 122.7(6) . .
O7 C12 C10 120.5(5) . .
O8 C12 C10 116.8(5) . .
C5 O2 Gd1 152.3(4) . 6_565
C5 O2 Gd1 91.6(3) . 2_756
Gd1 O2 Gd1 114.18(15) 6_565 2_756
C5 O1 Gd1 96.0(4) . 2_756
O1 C5 O2 120.7(5) . .
O1 C5 C3 118.0(5) . .
O2 C5 C3 121.2(5) . .
O1 C5 Gd1 58.6(3) . 2_756
O2 C5 Gd1 62.6(3) . 2_756
C3 C5 Gd1 173.7(4) . 2_756
O3 Gd1 O6 108.76(19) 6_566 .
O3 Gd1 O7 78.36(19) 6_566 .
O6 Gd1 O7 76.01(17) . .
O3 Gd1 O9 80.6(2) 6_566 .
O6 Gd1 O9 148.42(18) . .
O7 Gd1 O9 135.43(18) . .
O3 Gd1 O2 75.45(15) 6_566 6_566
O6 Gd1 O2 75.84(16) . 6_566
O7 Gd1 O2 132.41(16) . 6_566
O9 Gd1 O2 77.73(17) . 6_566
O3 Gd1 O10 88.61(19) 6_566 .
O6 Gd1 O10 136.57(18) . .
O7 Gd1 O10 68.84(17) . .
O9 Gd1 O10 71.80(18) . .
O2 Gd1 O10 147.54(16) 6_566 .
O3 Gd1 O1 164.64(17) 6_566 2_756
O6 Gd1 O1 84.34(16) . 2_756
O7 Gd1 O1 97.76(17) . 2_756
O9 Gd1 O1 92.36(18) . 2_756
O2 Gd1 O1 116.62(13) 6_566 2_756
O10 Gd1 O1 76.18(17) . 2_756
O3 Gd1 O2 138.28(15) 6_566 2_756
O6 Gd1 O2 76.92(15) . 2_756
O7 Gd1 O2 140.38(16) . 2_756
O9 Gd1 O2 76.69(17) . 2_756
O2 Gd1 O2 65.83(15) 6_566 2_756
O10 Gd1 O2 116.13(16) . 2_756
O1 Gd1 O2 51.09(13) 2_756 2_756
O3 Gd1 C5 162.67(18) 6_566 2_756
O6 Gd1 C5 77.90(16) . 2_756
O7 Gd1 C5 118.96(18) . 2_756
O9 Gd1 C5 85.75(18) . 2_756
O2 Gd1 C5 91.28(15) 6_566 2_756
O10 Gd1 C5 97.31(18) . 2_756
O1 Gd1 C5 25.36(15) 2_756 2_756
O2 Gd1 C5 25.84(15) 2_756 2_756
N4 Zn1 N3 97.0(2) 4_646 .
N4 Zn1 N2 162.2(2) 4_646 .
N3 Zn1 N2 99.6(2) . .
N4 Zn1 O4 89.88(19) 4_646 .
N3 Zn1 O4 160.1(2) . .
N2 Zn1 O4 76.60(19) . .
N4 Zn1 O8 77.48(19) 4_646 4_646
N3 Zn1 O8 101.28(19) . 4_646
N2 Zn1 O8 92.86(19) . 4_646
O4 Zn1 O8 98.39(19) . 4_646
N4 Zn1 O5 100.93(19) 4_646 .
N3 Zn1 O5 76.58(18) . .
N2 Zn1 O5 89.3(2) . .
O4 Zn1 O5 83.84(19) . .
O8 Zn1 O5 177.22(17) 4_646 .
C6 O3 Gd1 157.2(5) . 6_565
C12 O7 Gd1 141.4(4) . .
C6 O4 Zn1 116.9(4) . .
C11 O6 Gd1 149.0(4) . .
C11 O5 Zn1 113.4(4) . .
C8 N4 C10 106.0(5) . .
C8 N4 Zn1 139.1(4) . 4_656
C10 N4 Zn1 114.2(4) . 4_656
C2 N1 C3 108.6(5) . .
N2 C4 C3 110.0(5) . .
N2 C4 C6 116.5(5) . .
C3 C4 C6 133.4(5) . .
C2 N2 C4 106.2(5) . .
C2 N2 Zn1 139.8(4) . .
C4 N2 Zn1 112.5(4) . .
N2 C2 N1 111.2(6) . .
N2 C2 C1 126.4(6) . .
N1 C2 C1 122.4(6) . .
C8 N3 C9 106.2(5) . .
C8 N3 Zn1 138.8(4) . .
C9 N3 Zn1 115.1(4) . .
O4 C6 O3 124.4(6) . .
O4 C6 C4 116.0(5) . .
O3 C6 C4 119.6(6) . .
O5 C11 O6 122.2(6) . .
O5 C11 C9 116.8(6) . .
O6 C11 C9 121.0(5) . .
N1 C3 C4 103.9(5) . .
N1 C3 C5 120.7(6) . .
C4 C3 C5 134.1(6) . .
N4 C10 C9 107.7(5) . .
N4 C10 C12 117.4(5) . .
C9 C10 C12 134.8(6) . .
N3 C9 C10 108.2(5) . .
N3 C9 C11 117.4(5) . .
C10 C9 C11 134.4(6) . .
N3 C8 N4 111.9(5) . .
N3 C8 C7 124.4(6) . .
N4 C8 C7 123.7(6) . .

loop_
_geom_bond_atom_site_label_1
_geom_bond_atom_site_label_2
_geom_bond_distance
_geom_bond_site_symmetry_2
O8 C12 1.268(7) .
O8 Zn1 2.209(5) 4_656
C12 O7 1.260(7) .
C12 C10 1.473(8) .
O2 C5 1.264(7) .
O2 Gd1 2.429(4) 6_565
O2 Gd1 2.574(4) 2_756
O1 C5 1.249(7) .
O1 Gd1 2.488(4) 2_756
C5 C3 1.477(8) .
C5 Gd1 2.899(6) 2_756
Gd1 O3 2.262(4) 6_566
Gd1 O6 2.308(5) .
Gd1 O7 2.314(4) .
Gd1 O9 2.385(5) .
Gd1 O2 2.429(4) 6_566
Gd1 O10 2.444(5) .
Gd1 O1 2.488(4) 2_756
Gd1 O2 2.574(4) 2_756
Gd1 C5 2.899(6) 2_756
Zn1 N4 2.062(5) 4_646
Zn1 N3 2.079(5) .
Zn1 N2 2.130(6) .
Zn1 O4 2.176(5) .
Zn1 O8 2.209(5) 4_646
Zn1 O5 2.244(5) .
O3 C6 1.254(7) .
O3 Gd1 2.262(4) 6_565
O4 C6 1.233(8) .
O6 C11 1.270(8) .
O5 C11 1.258(7) .
N4 C8 1.348(8) .
N4 C10 1.367(8) .
N4 Zn1 2.062(5) 4_656
N1 C2 1.347(8) .
N1 C3 1.380(8) .
C4 N2 1.366(8) .
C4 C3 1.399(9) .
C4 C6 1.506(8) .
N2 C2 1.319(9) .
C2 C1 1.495(9) .
N3 C8 1.342(8) .
N3 C9 1.360(8) .
C11 C9 1.482(8) .
C10 C9 1.388(8) .
C8 C7 1.476(9) .

loop_
_platon_squeeze_void_nr
_platon_squeeze_void_average_x
_platon_squeeze_void_average_y
_platon_squeeze_void_average_z
_platon_squeeze_void_volume
_platon_squeeze_void_count_electrons
_platon_squeeze_void_content
1 1.000 0.075 0.250 157 45 ' '
2 1.000 -0.075 0.750 157 45 ' '
3 0.500 0.425 0.750 157 45 ' '
4 0.500 0.575 0.250 157 45 ' '
